data_2213864
loop_
_publ_author_name
'Yu-Yuan Ye'

_publ_section_title
;
 5-<i>tert</i>-Butyl-2-methoxy-1,3-dinitrobenzene
;
_journal_coeditor_code KP2103
_journal_issue 6
_journal_name_full 'Acta Crystallographica Section E'
_journal_page_first o2865
_journal_page_last o2865
_journal_paper_doi 10.1107/S1600536807021666
_journal_volume 63
_journal_year 2007
_chemical_formula_iupac 'C11 H14 N2 O5'
_chemical_formula_moiety 'C11 H14 N2 O5'
_chemical_formula_sum 'C11 H14 N2 O5'
_chemical_formula_weight 254.24
_chemical_name_systematic
;
5-tert-Butyl-2-methoxy-1,3-dinitrobenzene
;
_space_group_IT_number 15
_symmetry_cell_setting monoclinic
_symmetry_space_group_name_Hall '-C 2yc'
_symmetry_space_group_name_H-M 'C 1 2/c 1'
_atom_sites_solution_hydrogens geom
_atom_sites_solution_primary direct
_atom_sites_solution_secondary difmap
_audit_creation_method SHELXL-97
_cell_angle_alpha 90.00
_cell_angle_beta 110.686(3)
_cell_angle_gamma 90.00
_cell_formula_units_Z 8
_cell_length_a 21.7800(18)
_cell_length_b 12.3756(10)
_cell_length_c 10.0521(8)
_cell_measurement_reflns_used 25
_cell_measurement_temperature 298(2)
_cell_measurement_theta_max 14.83
_cell_measurement_theta_min 9.98
_cell_volume 2534.8(4)
_computing_cell_refinement 'CAD-4 EXPRESS'
_computing_data_collection 'CAD-4 EXPRESS (Enraf--Nonius, 1994)'
_computing_data_reduction 'XCAD4 (Harms & Wocadlo, 1995)'
_computing_molecular_graphics 'ORTEP-3 for Windows (Farrugia, 1997)'
_computing_publication_material 'WinGX (Farrugia, 1999)'
_computing_structure_refinement 'SHELXL97 (Sheldrick, 1997)'
_computing_structure_solution 'SHELXS97 (Sheldrick, 1997)'
_diffrn_ambient_temperature 298(2)
_diffrn_measured_fraction_theta_full 0.982
_diffrn_measured_fraction_theta_max 0.982
_diffrn_measurement_device_type 'Enraf--Nonius CAD-4'
_diffrn_measurement_method 'omega/2-theta scans'
_diffrn_radiation_monochromator graphite
_diffrn_radiation_source 'fine-focus sealed tube'
_diffrn_radiation_type MoK\a
_diffrn_radiation_wavelength 0.71073
_diffrn_reflns_av_R_equivalents 0.0235
_diffrn_reflns_av_sigmaI/netI 0.0176
_diffrn_reflns_limit_h_max 27
_diffrn_reflns_limit_h_min -28
_diffrn_reflns_limit_k_max 16
_diffrn_reflns_limit_k_min -16
_diffrn_reflns_limit_l_max 13
_diffrn_reflns_limit_l_min -12
_diffrn_reflns_number 16809
_diffrn_reflns_theta_full 28.15
_diffrn_reflns_theta_max 28.15
_diffrn_reflns_theta_min 1.93
_diffrn_standards_decay_% 0.3
_diffrn_standards_interval_time 60
_diffrn_standards_number 3
_exptl_absorpt_coefficient_mu 0.106
_exptl_absorpt_correction_T_max 0.9792
_exptl_absorpt_correction_T_min 0.9563
_exptl_absorpt_correction_type multi-scan
_exptl_absorpt_process_details '(ABSCOR; Higashi, 1995)'
_exptl_crystal_colour colourless
_exptl_crystal_density_diffrn 1.332
_exptl_crystal_density_method 'not measured'
_exptl_crystal_description prism
_exptl_crystal_F_000 1072
_exptl_crystal_size_max 0.30
_exptl_crystal_size_mid 0.25
_exptl_crystal_size_min 0.20
_refine_diff_density_max 0.529
_refine_diff_density_min -0.344
_refine_ls_extinction_coef 0.0056(9)
_refine_ls_extinction_expression Fc^*^=kFc[1+0.001xFc^2^\l^3^/sin(2\q)]^-1/4^
_refine_ls_extinction_method SHELXL97
_refine_ls_goodness_of_fit_ref 1.033
_refine_ls_hydrogen_treatment constr
_refine_ls_matrix_type full
_refine_ls_number_parameters 164
_refine_ls_number_reflns 3063
_refine_ls_number_restraints 0
_refine_ls_restrained_S_all 1.033
_refine_ls_R_factor_all 0.0635
_refine_ls_R_factor_gt 0.0513
_refine_ls_shift/su_max 0.000
_refine_ls_shift/su_mean 0.000
_refine_ls_structure_factor_coef Fsqd
_refine_ls_weighting_details 'calc w=1/[\s^2^(Fo^2^)+(0.0801P)^2^+1.6942P] where P=(Fo^2^+2Fc^2^)/3'
_refine_ls_weighting_scheme calc
_refine_ls_wR_factor_gt 0.1502
_refine_ls_wR_factor_ref 0.1622
_reflns_number_gt 2411
_reflns_number_total 3063
_reflns_threshold_expression I>2sigma(I)
_cod_data_source_file kp2103.cif
_cod_data_source_block I
_cod_original_sg_symbol_H-M 'C 2/c'
_cod_database_code 2213864
_cod_database_fobs_code 2213864

loop_
_symmetry_equiv_pos_as_xyz
'x, y, z'
'-x, y, -z+1/2'
'x+1/2, y+1/2, z'
'-x+1/2, y+1/2, -z+1/2'
'-x, -y, -z'
'x, -y, z-1/2'
'-x+1/2, -y+1/2, -z'
'x+1/2, -y+1/2, z-1/2'

loop_
_atom_site_type_symbol
_atom_site_label
_atom_site_fract_x
_atom_site_fract_y
_atom_site_fract_z
_atom_site_U_iso_or_equiv
_atom_site_adp_type
_atom_site_calc_flag
_atom_site_refinement_flags
_atom_site_occupancy
C C9 0.41557(11) 0.0960(2) 0.7960(2) 0.0732(6) Uani d . 1
H H9A 0.4019 0.0243 0.8093 0.110 Uiso calc R 1
H H9B 0.4614 0.0955 0.8091 0.110 Uiso calc R 1
H H9C 0.3907 0.1204 0.7016 0.110 Uiso calc R 1
C C10 0.42528(11) 0.2866(2) 0.8843(3) 0.0831(7) Uani d . 1
H H10A 0.4001 0.3116 0.7904 0.125 Uiso calc R 1
H H10B 0.4710 0.2866 0.8967 0.125 Uiso calc R 1
H H10C 0.4181 0.3337 0.9533 0.125 Uiso calc R 1
O O4 0.19977(9) 0.33505(15) 0.55134(17) 0.0828(5) Uani d . 1
O O5 0.12433(9) 0.3218(2) 0.6367(3) 0.1169(8) Uani d . 1
C C11 0.08562(11) 0.0967(2) 0.6871(3) 0.0795(7) Uani d . 1
H H11A 0.0417 0.0987 0.6877 0.119 Uiso calc R 1
H H11B 0.0997 0.0230 0.6896 0.119 Uiso calc R 1
H H11C 0.0868 0.1308 0.6022 0.119 Uiso calc R 1
C C1 0.19258(7) 0.15762(12) 0.82339(16) 0.0407(3) Uani d . 1
O O1 0.12844(6) 0.15281(11) 0.80883(14) 0.0561(4) Uani d . 1
C C4 0.33051(7) 0.16977(12) 0.88046(15) 0.0382(3) Uani d . 1
C C3 0.30526(8) 0.10427(12) 0.96067(15) 0.0406(3) Uani d . 1
H H3 0.3336 0.0645 1.0359 0.049 Uiso calc R 1
C C2 0.23849(8) 0.09782(12) 0.92962(16) 0.0408(3) Uani d . 1
C C5 0.28576(8) 0.22938(12) 0.77189(16) 0.0410(3) Uani d . 1
H H5 0.3010 0.2733 0.7152 0.049 Uiso calc R 1
N N1 0.21527(8) 0.02213(12) 1.01381(17) 0.0525(4) Uani d . 1
C C6 0.21916(8) 0.22504(12) 0.74620(15) 0.0414(4) Uani d . 1
O O3 0.24253(9) 0.02423(13) 1.14221(15) 0.0738(5) Uani d . 1
N N2 0.17748(8) 0.29694(13) 0.63483(17) 0.0568(4) Uani d . 1
C C7 0.40392(8) 0.17216(13) 0.90428(17) 0.0444(4) Uani d . 1
O O2 0.17149(9) -0.04078(14) 0.95125(19) 0.0815(5) Uani d . 1
C C8 0.44524(9) 0.1347(2) 1.0536(2) 0.0700(6) Uani d . 1
H H8A 0.4333 0.0620 1.0677 0.105 Uiso calc R 1
H H8B 0.4376 0.1814 1.1224 0.105 Uiso calc R 1
H H8C 0.4909 0.1369 1.0648 0.105 Uiso calc R 1

loop_
_atom_site_aniso_label
_atom_site_aniso_U_11
_atom_site_aniso_U_22
_atom_site_aniso_U_33
_atom_site_aniso_U_12
_atom_site_aniso_U_13
_atom_site_aniso_U_23
C9 0.0524(11) 0.1024(17) 0.0703(13) 0.0098(11) 0.0283(10) -0.0150(12)
C10 0.0492(12) 0.0739(14) 0.1155(19) -0.0102(10) 0.0157(12) 0.0228(13)
O4 0.0792(11) 0.0996(12) 0.0663(9) 0.0261(9) 0.0217(8) 0.0410(9)
O5 0.0628(11) 0.1358(18) 0.1556(19) 0.0521(11) 0.0429(12) 0.0776(15)
C11 0.0450(11) 0.0950(17) 0.0886(16) -0.0054(10) 0.0113(10) -0.0152(13)
C1 0.0381(8) 0.0423(8) 0.0438(8) 0.0050(6) 0.0172(6) -0.0052(6)
O1 0.0383(6) 0.0667(8) 0.0674(8) 0.0048(5) 0.0239(6) -0.0072(6)
C4 0.0383(8) 0.0390(7) 0.0372(7) 0.0044(6) 0.0133(6) -0.0008(5)
C3 0.0428(8) 0.0411(7) 0.0360(7) 0.0048(6) 0.0115(6) 0.0023(6)
C2 0.0456(8) 0.0400(7) 0.0403(7) 0.0008(6) 0.0194(6) -0.0007(6)
C5 0.0427(8) 0.0416(8) 0.0400(8) 0.0039(6) 0.0164(6) 0.0039(6)
N1 0.0566(9) 0.0500(8) 0.0576(9) 0.0001(7) 0.0284(7) 0.0061(6)
C6 0.0420(8) 0.0419(8) 0.0385(7) 0.0110(6) 0.0120(6) 0.0030(6)
O3 0.1015(12) 0.0722(9) 0.0528(8) -0.0061(8) 0.0336(8) 0.0140(7)
N2 0.0479(9) 0.0588(9) 0.0581(9) 0.0158(7) 0.0116(7) 0.0138(7)
C7 0.0361(8) 0.0512(9) 0.0446(8) 0.0028(6) 0.0127(6) 0.0025(7)
O2 0.0743(10) 0.0813(11) 0.0888(11) -0.0284(8) 0.0287(9) 0.0089(8)
C8 0.0400(9) 0.1079(17) 0.0564(11) 0.0121(10) 0.0099(8) 0.0133(11)

loop_
_atom_type_symbol
_atom_type_description
_atom_type_scat_dispersion_real
_atom_type_scat_dispersion_imag
_atom_type_scat_source
C C 0.0033 0.0016 'International Tables Vol C Tables 4.2.6.8 and 6.1.1.4'
H H 0.0000 0.0000 'International Tables Vol C Tables 4.2.6.8 and 6.1.1.4'
N N 0.0061 0.0033 'International Tables Vol C Tables 4.2.6.8 and 6.1.1.4'
O O 0.0106 0.0060 'International Tables Vol C Tables 4.2.6.8 and 6.1.1.4'

loop_
_geom_angle_atom_site_label_1
_geom_angle_atom_site_label_2
_geom_angle_atom_site_label_3
_geom_angle
C7 C9 H9A 109.5
C7 C9 H9B 109.5
H9A C9 H9B 109.5
C7 C9 H9C 109.5
H9A C9 H9C 109.5
H9B C9 H9C 109.5
C7 C10 H10A 109.5
C7 C10 H10B 109.5
H10A C10 H10B 109.5
C7 C10 H10C 109.5
H10A C10 H10C 109.5
H10B C10 H10C 109.5
O1 C11 H11A 109.5
O1 C11 H11B 109.5
H11A C11 H11B 109.5
O1 C11 H11C 109.5
H11A C11 H11C 109.5
H11B C11 H11C 109.5
O1 C1 C2 119.63(14)
O1 C1 C6 125.50(14)
C2 C1 C6 114.70(14)
C1 O1 C11 116.77(14)
C3 C4 C5 117.03(14)
C3 C4 C7 121.81(13)
C5 C4 C7 121.08(13)
C2 C3 C4 120.38(14)
C2 C3 H3 119.8
C4 C3 H3 119.8
C3 C2 C1 123.94(14)
C3 C2 N1 117.24(14)
C1 C2 N1 118.81(14)
C6 C5 C4 121.65(14)
C6 C5 H5 119.2
C4 C5 H5 119.2
O3 N1 O2 124.12(16)
O3 N1 C2 117.40(15)
O2 N1 C2 118.44(15)
C5 C6 C1 122.22(14)
C5 C6 N2 116.42(14)
C1 C6 N2 121.35(14)
O5 N2 O4 122.47(17)
O5 N2 C6 118.85(17)
O4 N2 C6 118.45(15)
C8 C7 C10 108.10(18)
C8 C7 C9 108.96(17)
C10 C7 C9 110.11(18)
C8 C7 C4 111.64(14)
C10 C7 C4 110.33(14)
C9 C7 C4 107.69(14)
C7 C8 H8A 109.5
C7 C8 H8B 109.5
H8A C8 H8B 109.5
C7 C8 H8C 109.5
H8A C8 H8C 109.5
H8B C8 H8C 109.5

loop_
_geom_bond_atom_site_label_1
_geom_bond_atom_site_label_2
_geom_bond_distance
C9 C7 1.527(3)
C9 H9A 0.9600
C9 H9B 0.9600
C9 H9C 0.9600
C10 C7 1.526(3)
C10 H10A 0.9600
C10 H10B 0.9600
C10 H10C 0.9600
O4 N2 1.204(2)
O5 N2 1.204(2)
C11 O1 1.429(3)
C11 H11A 0.9600
C11 H11B 0.9600
C11 H11C 0.9600
C1 O1 1.3535(19)
C1 C2 1.391(2)
C1 C6 1.397(2)
C4 C3 1.387(2)
C4 C5 1.391(2)
C4 C7 1.531(2)
C3 C2 1.378(2)
C3 H3 0.9300
C2 N1 1.467(2)
C5 C6 1.382(2)
C5 H5 0.9300
N1 O3 1.216(2)
N1 O2 1.219(2)
C6 N2 1.467(2)
C7 C8 1.525(2)
C8 H8A 0.9600
C8 H8B 0.9600
C8 H8C 0.9600

loop_
_geom_hbond_atom_site_label_D
_geom_hbond_atom_site_label_H
_geom_hbond_atom_site_label_A
_geom_hbond_site_symmetry_A
_geom_hbond_distance_DH
_geom_hbond_distance_HA
_geom_hbond_distance_DA
_geom_hbond_angle_DHA
C9 H9A O5 4_546 0.96 2.67 3.626(4) 174.5
C9 H9C O4 7_556 0.96 2.67 3.610(3) 167.4

loop_
_geom_torsion_atom_site_label_1
_geom_torsion_atom_site_label_2
_geom_torsion_atom_site_label_3
_geom_torsion_atom_site_label_4
_geom_torsion
C2 C1 O1 C11 -108.9(2)
C6 C1 O1 C11 76.2(2)
C5 C4 C3 C2 1.6(2)
C7 C4 C3 C2 -175.09(14)
C4 C3 C2 C1 -2.8(2)
C4 C3 C2 N1 176.56(13)
O1 C1 C2 C3 -174.29(14)
C6 C1 C2 C3 1.2(2)
O1 C1 C2 N1 6.3(2)
C6 C1 C2 N1 -178.18(13)
C3 C4 C5 C6 1.0(2)
C7 C4 C5 C6 177.75(14)
C3 C2 N1 O3 47.5(2)
C1 C2 N1 O3 -133.07(17)
C3 C2 N1 O2 -130.37(18)
C1 C2 N1 O2 49.1(2)
C4 C5 C6 C1 -2.7(2)
C4 C5 C6 N2 176.15(14)
O1 C1 C6 C5 176.70(14)
C2 C1 C6 C5 1.5(2)
O1 C1 C6 N2 -2.0(2)
C2 C1 C6 N2 -177.23(14)
C5 C6 N2 O5 -157.4(2)
C1 C6 N2 O5 21.5(3)
C5 C6 N2 O4 17.3(2)
C1 C6 N2 O4 -163.92(18)
C3 C4 C7 C8 -22.9(2)
C5 C4 C7 C8 160.45(16)
C3 C4 C7 C10 -143.18(18)
C5 C4 C7 C10 40.2(2)
C3 C4 C7 C9 96.62(18)
C5 C4 C7 C9 -79.98(19)

loop_
_cod_related_entry_id
_cod_related_entry_database
_cod_related_entry_code
1 ChemSpider 3460550
